data_4324006
loop_
_publ_author_name
'Craig J. Matthews'
'Troy A. Leese'
'William Clegg'
'Mark R. J. Elsegood'
'Lynne Horsburgh'
'Joyce C. Lockhart'

_publ_section_title
;
 A Route to Bis(benzimidazole) Ligands with Built-In Asymmetry: Potential
 Models of Protein Binding Sites Having Histidines of Different Basicity
;
_journal_name_full 'Inorganic Chemistry'
_journal_page_first 7563
_journal_page_last 7571
_journal_paper_doi 10.1021/ic960777m
_journal_volume 35
_journal_year 1996
_chemical_formula_sum 'C20 H23 Cl2 Cu N5 O10'
_chemical_formula_weight 627.87
_chemical_name_systematic
;
 ?
;
_space_group_IT_number 14
_symmetry_cell_setting monoclinic
_symmetry_space_group_name_Hall '-P 2ybc'
_symmetry_space_group_name_H-M 'P 1 21/c 1'
_atom_sites_solution_hydrogens 'goem except H2B&C coords refined'
_atom_sites_solution_primary direct
_atom_sites_solution_secondary 'all non-H atoms found by direct methods'
_audit_creation_method SHELXL
_cell_angle_alpha 90.00
_cell_angle_beta 105.960(2)
_cell_angle_gamma 90.00
_cell_formula_units_Z 4
_cell_length_a 10.2168(7)
_cell_length_b 30.740(2)
_cell_length_c 8.3403(6)
_cell_measurement_reflns_used 9009
_cell_measurement_temperature 160(2)
_cell_measurement_theta_max 28.06
_cell_measurement_theta_min 2.17
_cell_volume 2518.4(3)
_computing_cell_refinement 'local programs'
_computing_data_collection 'Siemens SMART'
_computing_data_reduction 'Siemens SAINT'
_computing_molecular_graphics 'Siemens SHELXTL'
_computing_publication_material 'SHELXTL and local programs'
_computing_structure_refinement 'Siemens SHELXTL'
_computing_structure_solution 'Siemens SHELXTL'
_diffrn_ambient_temperature 160(2)
_diffrn_measurement_device 'Siemens SMART CCD diffractometer'
_diffrn_measurement_method '\w rotation with narrow frames'
_diffrn_radiation_monochromator graphite
_diffrn_radiation_source 'fine-focus sealed tube'
_diffrn_radiation_type MoK\a
_diffrn_radiation_wavelength 0.71073
_diffrn_reflns_av_R_equivalents 0.0319
_diffrn_reflns_av_sigmaI/netI 0.0273
_diffrn_reflns_limit_h_max 8
_diffrn_reflns_limit_h_min -13
_diffrn_reflns_limit_k_max 39
_diffrn_reflns_limit_k_min -40
_diffrn_reflns_limit_l_max 11
_diffrn_reflns_limit_l_min -6
_diffrn_reflns_number 13770
_diffrn_reflns_theta_max 25.00
_diffrn_reflns_theta_min 1.32
_diffrn_standards_decay_% 0
_diffrn_standards_number 0
_exptl_absorpt_coefficient_mu 1.144
_exptl_absorpt_correction_T_max 0.839
_exptl_absorpt_correction_T_min 0.717
_exptl_absorpt_correction_type empirical
_exptl_crystal_colour yellow
_exptl_crystal_density_diffrn 1.656
_exptl_crystal_description block
_exptl_crystal_F_000 1284
_exptl_crystal_size_max 0.37
_exptl_crystal_size_mid 0.26
_exptl_crystal_size_min 0.16
_refine_diff_density_max 2.198
_refine_diff_density_min -0.631
_refine_diff_density_rms 0.089
_refine_ls_extinction_method none
_refine_ls_goodness_of_fit_all 1.077
_refine_ls_goodness_of_fit_obs 1.114
_refine_ls_matrix_type full
_refine_ls_number_parameters 352
_refine_ls_number_reflns 4418
_refine_ls_number_restraints 2
_refine_ls_restrained_S_all 1.085
_refine_ls_restrained_S_obs 1.114
_refine_ls_R_factor_all 0.0598
_refine_ls_R_factor_obs 0.0528
_refine_ls_shift/esd_max 0.002
_refine_ls_shift/esd_mean 0.000
_refine_ls_structure_factor_coef Fsqd
_refine_ls_weighting_details 'w=1/[\s^2^(Fo^2^)+(0.0581P)^2^+6.8432P] where P=(Fo^2^+2Fc^2^)/3'
_refine_ls_weighting_scheme calc
_refine_ls_wR_factor_all 0.1360
_refine_ls_wR_factor_obs 0.1306
_reflns_number_observed 3915
_reflns_number_total 4432
_reflns_observed_criterion >2sigma(I)
_cod_data_source_file ic960777m_1.cif
_cod_data_source_block complex-A
_cod_depositor_comments
;
The following automatic conversions were performed:

'_refine_ls_weighting_scheme' value 'calc
w=1/[\s^2^(Fo^2^)+(0.0581P)^2^+6.8432P] where P=(Fo^2^+2Fc^2^)/3' was
changed to 'calc'. New tag '_refine_ls_weighting_details' was
created. The value of the new tag was set to
'w=1/[\s^2^(Fo^2^)+(0.0581P)^2^+6.8432P] where P=(Fo^2^+2Fc^2^)/3'.

Automatic conversion script
Id: cif_fix_values 3143 2015-03-26 13:38:13Z robertas 
;
_cod_database_code 4324006

loop_
_symmetry_equiv_pos_as_xyz
'x, y, z'
'-x, y+1/2, -z+1/2'
'-x, -y, -z'
'x, -y-1/2, z-1/2'

loop_
_atom_site_aniso_label
_atom_site_aniso_U_11
_atom_site_aniso_U_22
_atom_site_aniso_U_33
_atom_site_aniso_U_23
_atom_site_aniso_U_13
_atom_site_aniso_U_12
Cu 0.0306(3) 0.0283(3) 0.0288(3) -0.0010(2) 0.0059(2) -0.0017(2)
O1 0.0336(15) 0.0294(14) 0.0296(14) -0.0023(11) 0.0054(12) -0.0048(12)
N1 0.025(2) 0.028(2) 0.026(2) 0.0018(13) 0.0046(13) -0.0025(13)
N2 0.028(2) 0.037(2) 0.031(2) 0.0008(14) 0.0060(14) -0.0015(14)
N3 0.030(2) 0.043(2) 0.027(2) -0.0035(14) 0.0082(14) -0.0031(15)
N4 0.044(2) 0.025(2) 0.036(2) -0.0045(14) 0.013(2) -0.0014(15)
C1 0.033(2) 0.027(2) 0.028(2) 0.003(2) 0.011(2) -0.004(2)
C2 0.039(2) 0.034(2) 0.035(2) -0.002(2) 0.009(2) -0.005(2)
C3 0.054(3) 0.036(2) 0.042(3) -0.006(2) 0.018(2) -0.007(2)
C4 0.056(3) 0.032(2) 0.047(3) -0.005(2) 0.024(2) 0.000(2)
C5 0.042(2) 0.040(2) 0.041(2) 0.003(2) 0.019(2) 0.005(2)
C6 0.034(2) 0.032(2) 0.031(2) 0.003(2) 0.015(2) -0.002(2)
C7 0.033(2) 0.031(2) 0.026(2) 0.004(2) 0.011(2) -0.001(2)
C8 0.032(2) 0.034(2) 0.032(2) 0.000(2) 0.005(2) -0.004(2)
C9 0.046(2) 0.030(2) 0.035(2) -0.005(2) 0.010(2) -0.001(2)
C10 0.040(2) 0.030(2) 0.031(2) -0.005(2) 0.015(2) -0.002(2)
C11 0.038(2) 0.034(2) 0.033(2) 0.000(2) 0.017(2) 0.001(2)
C12 0.045(2) 0.028(2) 0.042(2) 0.003(2) 0.023(2) 0.005(2)
C13 0.044(2) 0.036(2) 0.037(2) 0.006(2) 0.022(2) 0.007(2)
C14 0.033(2) 0.044(2) 0.033(2) 0.001(2) 0.017(2) -0.001(2)
C15 0.037(2) 0.031(2) 0.032(2) 0.002(2) 0.016(2) 0.000(2)
C16 0.033(2) 0.027(2) 0.038(2) 0.001(2) 0.017(2) 0.001(2)
C17 0.054(3) 0.042(3) 0.048(3) 0.009(2) 0.022(2) 0.011(2)
C18 0.038(2) 0.045(3) 0.041(3) 0.006(2) 0.014(2) 0.004(2)
O2 0.039(2) 0.056(2) 0.032(2) -0.0110(14) 0.0066(14) -0.0128(15)
N5 0.032(2) 0.042(2) 0.044(2) 0.001(2) 0.012(2) -0.003(2)
C19 0.037(2) 0.036(2) 0.031(2) 0.002(2) 0.011(2) 0.003(2)
C20 0.032(2) 0.051(3) 0.052(3) 0.002(2) 0.010(2) -0.008(2)
Cl1 0.0321(5) 0.0456(6) 0.0390(6) -0.0059(5) -0.0012(4) 0.0018(4)
O3 0.092(4) 0.099(4) 0.134(5) 0.043(4) 0.043(3) 0.004(3)
O4 0.055(3) 0.106(4) 0.122(4) -0.043(3) 0.012(3) 0.022(3)
O5 0.085(3) 0.071(3) 0.082(3) -0.034(2) -0.039(3) 0.024(2)
O6 0.075(3) 0.087(3) 0.049(2) 0.001(2) -0.018(2) -0.007(2)
Cl2 0.0368(5) 0.0263(5) 0.0304(5) -0.0016(4) 0.0095(4) 0.0028(4)
O7 0.066(2) 0.084(3) 0.066(3) -0.007(2) 0.036(2) -0.016(2)
O8 0.078(3) 0.032(2) 0.096(3) 0.013(2) -0.025(2) 0.000(2)
O9 0.054(2) 0.089(3) 0.035(2) -0.018(2) 0.009(2) 0.016(2)
O10 0.056(2) 0.035(2) 0.033(2) -0.0012(12) -0.0018(14) 0.0081(14)

loop_
_atom_site_label
_atom_site_type_symbol
_atom_site_fract_x
_atom_site_fract_y
_atom_site_fract_z
_atom_site_U_iso_or_equiv
_atom_site_thermal_displace_type
_atom_site_occupancy
_atom_site_calc_flag
_atom_site_refinement_flags
_atom_site_disorder_group
Cu Cu 0.84189(5) 0.123154(15) 0.27168(6) 0.0297(2) Uani 1 d . .
O1 O 0.9816(3) 0.14804(9) 0.4846(3) 0.0315(6) Uani 1 d . .
N1 N 0.9615(3) 0.07337(10) 0.3358(4) 0.0270(7) Uani 1 d . .
N2 N 1.1580(3) 0.04627(11) 0.4789(4) 0.0324(8) Uani 1 d . .
H2 H 1.2384(3) 0.04466(11) 0.5522(4) 0.039 Uiso 1 calc R .
N3 N 0.7915(3) 0.18382(12) 0.2536(4) 0.0333(8) Uani 1 d . .
N4 N 0.8415(4) 0.25248(11) 0.3225(4) 0.0348(8) Uani 1 d . .
H4 H 0.8846(4) 0.27524(11) 0.3761(4) 0.042 Uiso 1 calc R .
C1 C 0.9704(4) 0.03105(12) 0.2782(5) 0.0288(8) Uani 1 d . .
C2 C 0.8798(5) 0.00648(14) 0.1584(5) 0.0362(9) Uani 1 d . .
H2A H 0.7944(5) 0.01792(14) 0.0970(5) 0.043 Uiso 1 calc R .
C3 C 0.9187(5) -0.03528(15) 0.1318(6) 0.0434(11) Uani 1 d . .
H3 H 0.8591(5) -0.05298(15) 0.0501(6) 0.052 Uiso 1 calc R .
C4 C 1.0453(5) -0.05210(14) 0.2238(6) 0.0427(11) Uani 1 d . .
H4A H 1.0690(5) -0.08099(14) 0.2023(6) 0.051 Uiso 1 calc R .
C5 C 1.1355(5) -0.02817(14) 0.3431(6) 0.0397(10) Uani 1 d . .
H5 H 1.2208(5) -0.03974(14) 0.4043(6) 0.048 Uiso 1 calc R .
C6 C 1.0962(4) 0.01378(13) 0.3703(5) 0.0311(9) Uani 1 d . .
C7 C 1.0749(4) 0.08053(13) 0.4538(5) 0.0298(8) Uani 1 d . .
C8 C 1.1042(4) 0.12304(13) 0.5425(5) 0.0334(9) Uani 1 d . .
H8A H 1.1269(4) 0.11877(13) 0.6647(5) 0.040 Uiso 1 calc R .
H8B H 1.1814(4) 0.13784(13) 0.5152(5) 0.040 Uiso 1 calc R .
C9 C 0.9982(5) 0.19429(13) 0.4857(5) 0.0370(9) Uani 1 d . .
H9A H 1.0835(5) 0.20221(13) 0.4584(5) 0.044 Uiso 1 calc R .
H9B H 1.0009(5) 0.20640(13) 0.5966(5) 0.044 Uiso 1 calc R .
C10 C 0.8772(4) 0.21112(13) 0.3556(5) 0.0326(9) Uani 1 d . .
C11 C 0.7254(4) 0.25370(13) 0.1895(5) 0.0335(9) Uani 1 d . .
C12 C 0.6444(4) 0.28749(13) 0.1058(5) 0.0361(9) Uani 1 d . .
H12 H 0.6672(4) 0.31690(13) 0.1359(5) 0.043 Uiso 1 calc R .
C13 C 0.5308(5) 0.27756(14) -0.0211(5) 0.0369(10) Uani 1 d . .
C14 C 0.4969(4) 0.23311(14) -0.0657(5) 0.0350(9) Uani 1 d . .
C15 C 0.5784(4) 0.19987(13) 0.0174(5) 0.0322(9) Uani 1 d . .
H15 H 0.5568(4) 0.17039(13) -0.0127(5) 0.039 Uiso 1 calc R .
C16 C 0.6939(4) 0.21041(12) 0.1474(5) 0.0311(9) Uani 1 d . .
C17 C 0.4382(5) 0.3135(2) -0.1090(6) 0.0463(11) Uani 1 d . .
H17A H 0.3457(9) 0.3082(6) -0.1008(38) 0.069 Uiso 1 calc R .
H17B H 0.4377(28) 0.3142(7) -0.2267(11) 0.069 Uiso 1 calc R .
H17C H 0.4712(21) 0.3414(2) -0.0567(28) 0.069 Uiso 1 calc R .
C18 C 0.3694(4) 0.2226(2) -0.2020(6) 0.0407(10) Uani 1 d . .
H18A H 0.3671(17) 0.2401(8) -0.3010(15) 0.061 Uiso 1 calc R .
H18B H 0.2894(4) 0.2293(10) -0.1634(15) 0.061 Uiso 1 calc R .
H18C H 0.3691(16) 0.1917(3) -0.2302(28) 0.061 Uiso 1 calc R .
O2 O 0.7911(3) 0.11370(11) 0.0226(4) 0.0433(8) Uani 1 d D .
H2B H 0.8427(50) 0.1280(17) -0.0316(65) 0.065 Uiso 1 d D .
H2C H 0.7336(45) 0.0936(14) -0.0355(62) 0.065 Uiso 1 d D .
N5 N 0.6568(4) 0.09539(12) 0.2900(5) 0.0393(8) Uani 1 d . .
C19 C 0.5508(4) 0.08145(14) 0.2605(5) 0.0344(9) Uani 1 d . .
C20 C 0.4139(5) 0.0641(2) 0.2193(6) 0.0455(11) Uani 1 d . .
H20A H 0.4085(10) 0.0413(8) 0.2996(26) 0.068 Uiso 1 calc R .
H20B H 0.3908(14) 0.0517(10) 0.1067(18) 0.068 Uiso 1 calc R .
H20C H 0.3497(6) 0.0874(3) 0.2237(43) 0.068 Uiso 1 calc R .
Cl1 Cl 0.49555(10) 0.06821(4) -0.25526(14) 0.0411(3) Uani 1 d . .
O3 O 0.5812(6) 0.0940(2) -0.3296(8) 0.106(2) Uani 1 d . .
O4 O 0.3855(4) 0.0925(2) -0.2371(7) 0.097(2) Uani 1 d . .
O5 O 0.4470(5) 0.03234(15) -0.3621(6) 0.092(2) Uani 1 d . .
O6 O 0.5789(4) 0.05270(15) -0.1007(5) 0.0769(13) Uani 1 d . .
Cl2 Cl 0.09846(10) 0.33132(3) -0.46481(12) 0.0311(2) Uani 1 d . .
O7 O 0.2076(4) 0.34870(14) -0.5170(5) 0.0685(11) Uani 1 d . .
O8 O 0.1141(4) 0.28596(12) -0.4362(6) 0.0783(14) Uani 1 d . .
O9 O 0.0884(4) 0.35340(14) -0.3201(4) 0.0600(10) Uani 1 d . .
O10 O -0.0272(3) 0.33779(10) -0.5991(4) 0.0439(8) Uani 1 d . .

loop_
_atom_type_symbol
_atom_type_description
_atom_type_scat_dispersion_real
_atom_type_scat_dispersion_imag
_atom_type_scat_source
C C 0.0033 0.0016 'International Tables Vol C Tables 4.2.6.8 and 6.1.1.4'
H H 0.0000 0.0000 'International Tables Vol C Tables 4.2.6.8 and 6.1.1.4'
N N 0.0061 0.0033 'International Tables Vol C Tables 4.2.6.8 and 6.1.1.4'
O O 0.0106 0.0060 'International Tables Vol C Tables 4.2.6.8 and 6.1.1.4'
Cl Cl 0.1484 0.1585 'International Tables Vol C Tables 4.2.6.8 and 6.1.1.4'
Cu Cu 0.3201 1.2651 'International Tables Vol C Tables 4.2.6.8 and 6.1.1.4'

loop_
_geom_angle_atom_site_label_1
_geom_angle_atom_site_label_2
_geom_angle_atom_site_label_3
_geom_angle
_geom_angle_site_symmetry_1
_geom_angle_site_symmetry_3
_geom_angle_publ_flag
N3 Cu N1 156.71(14) . . ?
N3 Cu O2 94.09(14) . . ?
N1 Cu O2 97.70(14) . . ?
N3 Cu O1 79.53(12) . . ?
N1 Cu O1 79.83(12) . . ?
O2 Cu O1 147.96(12) . . ?
N3 Cu N5 99.82(14) . . ?
N1 Cu N5 99.77(14) . . ?
O2 Cu N5 91.97(14) . . ?
O1 Cu N5 120.02(13) . . ?
C9 O1 C8 116.0(3) . . ?
C9 O1 Cu 114.9(2) . . ?
C8 O1 Cu 114.7(2) . . ?
C7 N1 C1 106.6(3) . . ?
C7 N1 Cu 115.6(3) . . ?
C1 N1 Cu 137.3(3) . . ?
C7 N2 C6 108.2(3) . . ?
C10 N3 C16 105.3(3) . . ?
C10 N3 Cu 116.3(3) . . ?
C16 N3 Cu 137.9(3) . . ?
C10 N4 C11 108.5(3) . . ?
C2 C1 N1 131.4(4) . . ?
C2 C1 C6 121.1(4) . . ?
N1 C1 C6 107.4(3) . . ?
C3 C2 C1 117.3(4) . . ?
C2 C3 C4 121.0(4) . . ?
C5 C4 C3 122.1(4) . . ?
C4 C5 C6 116.8(4) . . ?
N2 C6 C5 132.8(4) . . ?
N2 C6 C1 105.6(3) . . ?
C5 C6 C1 121.5(4) . . ?
N1 C7 N2 112.1(3) . . ?
N1 C7 C8 122.2(4) . . ?
N2 C7 C8 125.6(4) . . ?
O1 C8 C7 105.3(3) . . ?
O1 C9 C10 105.4(3) . . ?
N4 C10 N3 112.0(4) . . ?
N4 C10 C9 127.3(4) . . ?
N3 C10 C9 120.7(4) . . ?
N4 C11 C12 133.1(4) . . ?
N4 C11 C16 105.3(4) . . ?
C12 C11 C16 121.6(4) . . ?
C13 C12 C11 118.8(4) . . ?
C12 C13 C14 120.3(4) . . ?
C12 C13 C17 119.8(4) . . ?
C14 C13 C17 119.9(4) . . ?
C15 C14 C13 120.4(4) . . ?
C15 C14 C18 119.8(4) . . ?
C13 C14 C18 119.7(4) . . ?
C14 C15 C16 118.7(4) . . ?
C11 C16 N3 108.9(4) . . ?
C11 C16 C15 120.2(4) . . ?
N3 C16 C15 130.9(4) . . ?
C19 N5 Cu 163.8(4) . . ?
N5 C19 C20 178.8(5) . . ?
O4 Cl1 O6 112.5(3) . . ?
O4 Cl1 O5 109.3(3) . . ?
O6 Cl1 O5 109.2(3) . . ?
O4 Cl1 O3 110.9(3) . . ?
O6 Cl1 O3 107.0(3) . . ?
O5 Cl1 O3 107.8(4) . . ?
O7 Cl2 O9 109.4(2) . . ?
O7 Cl2 O8 111.3(3) . . ?
O9 Cl2 O8 111.1(3) . . ?
O7 Cl2 O10 108.3(2) . . ?
O9 Cl2 O10 109.5(2) . . ?
O8 Cl2 O10 107.3(2) . . ?

loop_
_geom_bond_atom_site_label_1
_geom_bond_atom_site_label_2
_geom_bond_distance
_geom_bond_site_symmetry_2
_geom_bond_publ_flag
Cu N3 1.930(4) . ?
Cu N1 1.940(3) . ?
Cu O2 2.019(3) . ?
Cu O1 2.093(3) . ?
Cu N5 2.118(4) . ?
O1 C9 1.431(5) . ?
O1 C8 1.435(5) . ?
N1 C7 1.316(5) . ?
N1 C1 1.398(5) . ?
N2 C7 1.333(5) . ?
N2 C6 1.379(5) . ?
N3 C10 1.336(5) . ?
N3 C16 1.400(5) . ?
N4 C10 1.330(5) . ?
N4 C11 1.385(5) . ?
C1 C2 1.384(6) . ?
C1 C6 1.407(6) . ?
C2 C3 1.380(6) . ?
C3 C4 1.409(7) . ?
C4 C5 1.370(7) . ?
C5 C6 1.388(6) . ?
C7 C8 1.491(5) . ?
C9 C10 1.496(6) . ?
C11 C12 1.390(6) . ?
C11 C16 1.391(6) . ?
C12 C13 1.373(6) . ?
C13 C14 1.434(6) . ?
C13 C17 1.507(6) . ?
C14 C15 1.379(6) . ?
C14 C18 1.509(6) . ?
C15 C16 1.403(6) . ?
N5 C19 1.127(5) . ?
C19 C20 1.447(6) . ?
Cl1 O4 1.391(4) . ?
Cl1 O6 1.418(4) . ?
Cl1 O5 1.419(4) . ?
Cl1 O3 1.441(5) . ?
Cl2 O7 1.409(4) . ?
Cl2 O9 1.413(3) . ?
Cl2 O8 1.416(4) . ?
Cl2 O10 1.467(3) . ?
